data_7131225
loop_
_publ_author_name
'Ling, Li'
'Song, Zeli'
'Shan, He'
'Wang, Chao'
'Li, Shouting'
'Wang, Yanjiao'
'Hu, Jianfeng'
'Chen, Qian'
'Zhang, Hao'
'Yang, Yong'

_publ_section_title
;
 Design and synthesis of a new family of planar and central chiral
 ferrocenyl phosphine ligands.
;
_journal_issue 19
_journal_name_full 'Chemical communications (Cambridge, England)'
_journal_page_first 2739
_journal_page_last 2742
_journal_paper_doi 10.1039/d2cc06492h
_journal_volume 59
_journal_year 2023
_chemical_formula_moiety 'C17  H14  Fe1'
_chemical_formula_sum 'C17 H14 Fe'
_chemical_formula_weight 274.13
_space_group_crystal_system orthorhombic
_space_group_IT_number 19
_space_group_name_Hall 'P 2ac 2ab'
_space_group_name_H-M_alt 'P 21 21 21'
_atom_sites_solution_hydrogens geom
_atom_sites_solution_primary iterative
_atom_sites_solution_secondary iterative
_audit_creation_method SHELXL-2018/3
_audit_update_record
;
2021-07-12 deposited with the CCDC.	2023-01-26 downloaded from the CCDC.
;
_cell_angle_alpha 90
_cell_angle_beta 90
_cell_angle_gamma 90
_cell_formula_units_Z 8
_cell_length_a 7.700(2)
_cell_length_b 10.814(3)
_cell_length_c 29.940(8)
_cell_measurement_reflns_used 9968
_cell_measurement_temperature 193(2)
_cell_measurement_theta_max 27.31
_cell_measurement_theta_min 2.32
_cell_volume 2493.0(12)
_computing_molecular_graphics 'ORTEP-3 for Windows (Farrugia, 2012)'
_computing_publication_material 'WinGX publication routines (Farrugia, 2012)'
_computing_structure_refinement 'SHELXL-2018/3 (Sheldrick, 2018)'
_computing_structure_solution 'SUPERFLIP (Palatinus & Chapuis,2007)'
_diffrn_ambient_temperature 193(2)
_diffrn_measured_fraction_theta_full 0.980
_diffrn_measured_fraction_theta_max 0.980
_diffrn_measurement_device_type 'Bruker APEX-II CCD'
_diffrn_measurement_method '\f and \w scans'
_diffrn_radiation_type MoK\a
_diffrn_radiation_wavelength 0.71073
_diffrn_reflns_av_R_equivalents 0.0492
_diffrn_reflns_av_unetI/netI 0.0508
_diffrn_reflns_Laue_measured_fraction_full 0.980
_diffrn_reflns_Laue_measured_fraction_max 0.980
_diffrn_reflns_limit_h_max 9
_diffrn_reflns_limit_h_min -9
_diffrn_reflns_limit_k_max 12
_diffrn_reflns_limit_k_min -12
_diffrn_reflns_limit_l_max 33
_diffrn_reflns_limit_l_min -34
_diffrn_reflns_number 13144
_diffrn_reflns_point_group_measured_fraction_full 0.888
_diffrn_reflns_point_group_measured_fraction_max 0.888
_diffrn_reflns_theta_full 24.996
_diffrn_reflns_theta_max 24.996
_diffrn_reflns_theta_min 2.002
_exptl_absorpt_coefficient_mu 1.185
_exptl_absorpt_correction_type none
_exptl_crystal_colour Yellow
_exptl_crystal_density_diffrn 1.461
_exptl_crystal_density_method 'not measured'
_exptl_crystal_description Block
_exptl_crystal_F_000 1136
_exptl_crystal_size_max 0.200
_exptl_crystal_size_mid 0.200
_exptl_crystal_size_min 0.200
_refine_diff_density_max 0.633
_refine_diff_density_min -0.687
_refine_diff_density_rms 0.092
_refine_ls_abs_structure_details
;
 Refined as an inversion twin.
;
_refine_ls_abs_structure_Flack 0.03(3)
_refine_ls_extinction_method none
_refine_ls_goodness_of_fit_ref 1.030
_refine_ls_hydrogen_treatment constr
_refine_ls_matrix_type full
_refine_ls_number_parameters 326
_refine_ls_number_reflns 3899
_refine_ls_number_restraints 0
_refine_ls_restrained_S_all 1.030
_refine_ls_R_factor_all 0.0513
_refine_ls_R_factor_gt 0.0467
_refine_ls_shift/su_max 0.001
_refine_ls_shift/su_mean 0.000
_refine_ls_structure_factor_coef Fsqd
_refine_ls_weighting_details 'w=1/[\s^2^(Fo^2^)+(0.0907P)^2^+0.4100P] where P=(Fo^2^+2Fc^2^)/3'
_refine_ls_weighting_scheme calc
_refine_ls_wR_factor_gt 0.1215
_refine_ls_wR_factor_ref 0.1270
_reflns_Friedel_coverage 0.570
_reflns_Friedel_fraction_full 0.762
_reflns_Friedel_fraction_max 0.762
_reflns_number_gt 3579
_reflns_number_total 3899
_reflns_threshold_expression 'I > 2\s(I)'
_cod_data_source_file d2cc06492h2.cif
_cod_data_source_block lishouting20190927_0m
_cod_depositor_comments 'Adding full bibliography for 7131222--7131231.cif.'
_cod_original_cell_volume 2493.1(12)
_cod_database_code 7131225
_shelx_shelxl_version_number 2018/3
_shelx_space_group_comment
;
The symmetry employed for this shelxl refinement is uniquely defined
by the following loop, which should always be used as a source of
symmetry information in preference to the above space-group names.
They are only intended as comments.
;
_shelx_estimated_absorpt_t_min 0.797
_shelx_estimated_absorpt_t_max 0.797

loop_
_space_group_symop_operation_xyz
'x, y, z'
'-x+1/2, -y, z+1/2'
'-x, y+1/2, -z+1/2'
'x+1/2, -y+1/2, -z'

loop_
_atom_site_label
_atom_site_type_symbol
_atom_site_fract_x
_atom_site_fract_y
_atom_site_fract_z
_atom_site_U_iso_or_equiv
_atom_site_adp_type
_atom_site_occupancy
_atom_site_site_symmetry_order
_atom_site_calc_flag
_atom_site_refinement_flags_posn
_atom_site_refinement_flags_adp
_atom_site_refinement_flags_occupancy
_atom_site_disorder_assembly
_atom_site_disorder_group
Fe1 Fe 0.12054(9) 0.00571(6) 0.91922(3) 0.0387(2) Uani 1 1 d . . . . .
Fe2 Fe 0.75424(9) 0.13711(6) 0.75122(2) 0.0403(2) Uani 1 1 d . . . . .
C3 C 0.2702(8) 0.1244(5) 0.8840(2) 0.0597(16) Uani 1 1 d . . . . .
H3 H 0.254809 0.146223 0.853495 0.072 Uiso 1 1 calc R U . . .
C5 C 0.2507(7) 0.1258(4) 0.9599(2) 0.0439(12) Uani 1 1 d . . . . .
C6 C 0.2400(7) 0.1278(4) 1.00885(19) 0.0435(12) Uani 1 1 d . . . . .
C23 C 0.5490(7) 0.0833(5) 0.7123(2) 0.0448(13) Uani 1 1 d . . . . .
C24 C 0.4940(8) 0.1138(6) 0.7560(2) 0.0550(16) Uani 1 1 d . . . . .
H24 H 0.413649 0.176528 0.764157 0.066 Uiso 1 1 calc R U . . .
C14 C -0.0586(8) -0.0710(5) 0.8776(2) 0.0543(15) Uani 1 1 d . . . . .
H14 H -0.068930 -0.057095 0.846378 0.065 Uiso 1 1 calc R U . . .
C21 C 0.8480(10) 0.2964(6) 0.7252(2) 0.0637(19) Uani 1 1 d . . . . .
H21 H 0.797912 0.341043 0.701114 0.076 Uiso 1 1 calc R U . . .
C27 C 0.6728(7) -0.0125(5) 0.7151(2) 0.0472(13) Uani 1 1 d . . . . .
C17 C -0.0907(8) -0.0518(6) 0.9528(2) 0.0555(16) Uani 1 1 d . . . . .
H17 H -0.126246 -0.022944 0.981340 0.067 Uiso 1 1 calc R U . . .
C25 C 0.5834(9) 0.0313(7) 0.7855(2) 0.0639(18) Uani 1 1 d . . . . .
H25 H 0.569941 0.028721 0.817057 0.077 Uiso 1 1 calc R U . . .
C20 C 0.8101(10) 0.3138(6) 0.7707(2) 0.0645(19) Uani 1 1 d . . . . .
H20 H 0.730396 0.372155 0.782598 0.077 Uiso 1 1 calc R U . . .
C29 C 0.6391(7) 0.0433(5) 0.64021(18) 0.0431(13) Uani 1 1 d . . . . .
C19 C 0.9107(10) 0.2301(7) 0.7953(2) 0.0659(18) Uani 1 1 d . . . . .
H19 H 0.911890 0.221731 0.826902 0.079 Uiso 1 1 calc R U . . .
C1 C 0.3619(7) 0.0275(5) 0.9473(2) 0.0424(13) Uani 1 1 d . . . . .
C33 C 0.4274(8) 0.2076(5) 0.6450(2) 0.0490(14) Uani 1 1 d . . . . .
H33 H 0.352146 0.258499 0.662108 0.059 Uiso 1 1 calc R U . . .
C15 C 0.0403(8) -0.1640(5) 0.8977(2) 0.0554(16) Uani 1 1 d . . . . .
H15 H 0.108294 -0.224188 0.882579 0.066 Uiso 1 1 calc R U . . .
C22 C 0.9706(9) 0.2031(7) 0.7213(2) 0.0649(19) Uani 1 1 d . . . . .
H22 H 1.019550 0.173175 0.694269 0.078 Uiso 1 1 calc R U . . .
C7 C 0.1498(8) 0.2023(5) 1.0382(3) 0.0599(17) Uani 1 1 d . . . . .
H7 H 0.078109 0.267156 1.027334 0.072 Uiso 1 1 calc R U . . .
C4 C 0.1927(8) 0.1863(5) 0.9212(3) 0.0589(17) Uani 1 1 d . . . . .
H4 H 0.116426 0.255261 0.919963 0.071 Uiso 1 1 calc R U . . .
C9 C 0.2701(9) 0.0882(6) 1.0993(2) 0.0638(18) Uani 1 1 d . . . . .
H9 H 0.279362 0.076338 1.130685 0.077 Uiso 1 1 calc R U . . .
C13 C -0.1404(7) -0.0015(6) 0.9114(2) 0.0566(15) Uani 1 1 d . . . . .
H13 H -0.215550 0.067109 0.906945 0.068 Uiso 1 1 calc R U . . .
C32 C 0.4353(9) 0.2201(6) 0.5991(2) 0.0595(17) Uani 1 1 d . . . . .
H32 H 0.364658 0.280016 0.584642 0.071 Uiso 1 1 calc R U . . .
C34 C 0.5301(7) 0.1205(4) 0.66537(18) 0.0394(12) Uani 1 1 d . . . . .
C31 C 0.5443(9) 0.1468(6) 0.5740(2) 0.0608(17) Uani 1 1 d . . . . .
H31 H 0.550012 0.157590 0.542573 0.073 Uiso 1 1 calc R U . . .
C8 C 0.1650(9) 0.1814(6) 1.0830(3) 0.069(2) Uani 1 1 d . . . . .
H8 H 0.102185 0.231946 1.103299 0.083 Uiso 1 1 calc R U . . .
C16 C 0.0212(8) -0.1527(5) 0.9445(2) 0.0514(15) Uani 1 1 d . . . . .
H16 H 0.074162 -0.203758 0.966462 0.062 Uiso 1 1 calc R U . . .
C11 C 0.3466(7) 0.0324(5) 1.0251(2) 0.0442(13) Uani 1 1 d . . . . .
C28 C 0.7344(9) -0.0490(5) 0.66916(19) 0.0557(16) Uani 1 1 d . . . . .
H28A H 0.700904 -0.134999 0.661822 0.067 Uiso 1 1 calc R U . . .
H28B H 0.861882 -0.040026 0.666258 0.067 Uiso 1 1 calc R U . . .
C30 C 0.6462(9) 0.0570(6) 0.5945(2) 0.0565(16) Uani 1 1 d . . . . .
H30 H 0.719979 0.005532 0.577185 0.068 Uiso 1 1 calc R U . . .
C26 C 0.6935(9) -0.0448(6) 0.7606(2) 0.0592(17) Uani 1 1 d . . . . .
H26 H 0.768495 -0.106854 0.772090 0.071 Uiso 1 1 calc R U . . .
C10 C 0.3617(8) 0.0122(6) 1.0708(2) 0.0540(15) Uani 1 1 d . . . . .
H10 H 0.433149 -0.052307 1.082039 0.065 Uiso 1 1 calc R U . . .
C12 C 0.4320(7) -0.0375(5) 0.9875(2) 0.0477(14) Uani 1 1 d . . . . .
H12A H 0.560134 -0.031082 0.989002 0.057 Uiso 1 1 calc R U . . .
H12B H 0.398242 -0.125865 0.987670 0.057 Uiso 1 1 calc R U . . .
C18 C 1.0096(8) 0.1606(7) 0.7647(3) 0.0645(19) Uani 1 1 d . . . . .
H18 H 1.088701 0.096308 0.772049 0.077 Uiso 1 1 calc R U . . .
C2 C 0.3731(8) 0.0259(6) 0.8998(2) 0.0519(15) Uani 1 1 d . . . . .
H2 H 0.437580 -0.030839 0.882134 0.062 Uiso 1 1 calc R U . . .

loop_
_atom_site_aniso_label
_atom_site_aniso_U_11
_atom_site_aniso_U_22
_atom_site_aniso_U_33
_atom_site_aniso_U_23
_atom_site_aniso_U_13
_atom_site_aniso_U_12
Fe1 0.0391(4) 0.0344(4) 0.0427(5) 0.0055(3) 0.0008(3) -0.0012(3)
Fe2 0.0434(4) 0.0411(4) 0.0363(5) 0.0023(3) 0.0015(4) -0.0018(3)
C3 0.061(4) 0.058(3) 0.060(4) 0.021(3) 0.008(4) -0.012(3)
C5 0.037(2) 0.032(2) 0.063(4) 0.000(2) -0.004(3) -0.004(2)
C6 0.037(3) 0.036(2) 0.058(3) -0.008(2) -0.002(3) -0.006(2)
C23 0.043(3) 0.040(3) 0.052(3) -0.001(2) -0.002(3) -0.005(2)
C24 0.040(3) 0.071(4) 0.053(4) 0.001(3) 0.012(3) -0.002(3)
C14 0.065(4) 0.048(3) 0.050(4) 0.000(3) -0.007(3) -0.008(3)
C21 0.079(5) 0.053(3) 0.059(4) 0.009(3) -0.011(4) -0.019(3)
C27 0.053(3) 0.033(2) 0.055(3) 0.005(3) -0.008(3) -0.005(2)
C17 0.048(3) 0.069(4) 0.050(4) -0.002(3) 0.015(3) -0.017(3)
C25 0.060(4) 0.085(5) 0.047(3) 0.025(3) 0.008(3) -0.015(3)
C20 0.077(5) 0.048(3) 0.068(5) -0.011(3) -0.005(4) -0.005(3)
C29 0.049(3) 0.038(2) 0.042(3) -0.006(2) -0.003(3) -0.003(2)
C19 0.074(5) 0.071(4) 0.053(4) -0.010(3) -0.019(4) -0.010(4)
C1 0.032(2) 0.040(3) 0.055(3) 0.006(2) 0.006(3) -0.003(2)
C33 0.049(3) 0.045(3) 0.053(3) -0.001(3) -0.011(3) 0.003(2)
C15 0.059(4) 0.042(3) 0.065(4) -0.003(3) 0.007(3) -0.006(3)
C22 0.057(4) 0.075(4) 0.063(4) -0.003(3) 0.016(4) -0.025(3)
C7 0.047(3) 0.044(3) 0.088(5) -0.014(3) 0.001(4) -0.001(3)
C4 0.048(3) 0.037(3) 0.092(5) 0.019(3) -0.014(4) -0.004(2)
C9 0.074(4) 0.064(4) 0.053(4) -0.010(3) 0.006(4) -0.024(4)
C13 0.040(3) 0.052(3) 0.078(5) 0.002(4) -0.003(3) -0.002(3)
C32 0.073(4) 0.049(3) 0.056(4) 0.001(3) -0.019(3) 0.001(3)
C34 0.041(3) 0.033(2) 0.045(3) -0.003(2) -0.006(3) -0.003(2)
C31 0.083(4) 0.064(4) 0.035(3) 0.004(3) -0.010(3) -0.012(4)
C8 0.067(4) 0.059(4) 0.081(5) -0.030(4) 0.016(4) -0.013(3)
C16 0.061(4) 0.042(3) 0.051(4) 0.013(3) 0.003(3) -0.014(3)
C11 0.037(3) 0.041(3) 0.055(4) -0.001(2) 0.000(3) -0.005(2)
C28 0.066(4) 0.041(3) 0.060(4) -0.012(2) -0.012(4) 0.011(3)
C30 0.061(4) 0.058(3) 0.051(4) -0.015(3) 0.005(3) -0.005(3)
C26 0.066(4) 0.050(3) 0.062(4) 0.018(3) -0.009(3) -0.007(3)
C10 0.052(3) 0.053(3) 0.057(4) 0.005(3) -0.003(3) -0.008(3)
C12 0.037(3) 0.048(3) 0.058(4) 0.000(3) 0.000(3) 0.008(2)
C18 0.043(3) 0.072(4) 0.078(5) 0.003(4) -0.010(3) -0.005(3)
C2 0.040(3) 0.060(4) 0.056(4) 0.010(3) 0.010(3) -0.005(3)

loop_
_atom_type_symbol
_atom_type_description
_atom_type_scat_dispersion_real
_atom_type_scat_dispersion_imag
_atom_type_scat_source
C C 0.0033 0.0016 'International Tables Vol C Tables 4.2.6.8 and 6.1.1.4'
H H 0.0000 0.0000 'International Tables Vol C Tables 4.2.6.8 and 6.1.1.4'
Fe Fe 0.3463 0.8444 'International Tables Vol C Tables 4.2.6.8 and 6.1.1.4'

loop_
_geom_angle_atom_site_label_1
_geom_angle_atom_site_label_2
_geom_angle_atom_site_label_3
_geom_angle
_geom_angle_site_symmetry_1
_geom_angle_site_symmetry_3
_geom_angle_publ_flag
C17 Fe1 C3 156.7(3) . . ?
C17 Fe1 C16 41.0(3) . . ?
C3 Fe1 C16 161.5(3) . . ?
C17 Fe1 C13 40.8(3) . . ?
C3 Fe1 C13 121.9(3) . . ?
C16 Fe1 C13 68.6(3) . . ?
C17 Fe1 C4 120.3(3) . . ?
C3 Fe1 C4 41.3(3) . . ?
C16 Fe1 C4 155.0(3) . . ?
C13 Fe1 C4 108.2(3) . . ?
C17 Fe1 C14 68.4(3) . . ?
C3 Fe1 C14 109.0(3) . . ?
C16 Fe1 C14 68.2(3) . . ?
C13 Fe1 C14 40.6(3) . . ?
C4 Fe1 C14 126.5(2) . . ?
C17 Fe1 C15 68.6(3) . . ?
C3 Fe1 C15 125.3(3) . . ?
C16 Fe1 C15 40.8(2) . . ?
C13 Fe1 C15 68.2(3) . . ?
C4 Fe1 C15 163.0(3) . . ?
C14 Fe1 C15 40.1(3) . . ?
C17 Fe1 C2 161.1(3) . . ?
C3 Fe1 C2 40.6(2) . . ?
C16 Fe1 C2 123.9(3) . . ?
C13 Fe1 C2 156.4(3) . . ?
C4 Fe1 C2 69.2(3) . . ?
C14 Fe1 C2 121.0(3) . . ?
C15 Fe1 C2 107.1(3) . . ?
C17 Fe1 C5 107.2(3) . . ?
C3 Fe1 C5 68.2(3) . . ?
C16 Fe1 C5 120.0(2) . . ?
C13 Fe1 C5 125.5(3) . . ?
C4 Fe1 C5 40.3(2) . . ?
C14 Fe1 C5 163.0(2) . . ?
C15 Fe1 C5 155.3(2) . . ?
C2 Fe1 C5 68.6(3) . . ?
C17 Fe1 C1 124.3(3) . . ?
C3 Fe1 C1 68.0(3) . . ?
C16 Fe1 C1 106.6(2) . . ?
C13 Fe1 C1 161.9(3) . . ?
C4 Fe1 C1 68.3(2) . . ?
C14 Fe1 C1 155.6(2) . . ?
C15 Fe1 C1 120.4(2) . . ?
C2 Fe1 C1 40.7(2) . . ?
C5 Fe1 C1 40.4(2) . . ?
C22 Fe2 C18 40.8(3) . . ?
C22 Fe2 C21 40.1(3) . . ?
C18 Fe2 C21 67.9(3) . . ?
C22 Fe2 C25 163.8(3) . . ?
C18 Fe2 C25 127.0(3) . . ?
C21 Fe2 C25 155.3(3) . . ?
C22 Fe2 C24 153.0(3) . . ?
C18 Fe2 C24 164.4(3) . . ?
C21 Fe2 C24 119.1(3) . . ?
C25 Fe2 C24 41.4(3) . . ?
C22 Fe2 C26 126.2(3) . . ?
C18 Fe2 C26 108.4(3) . . ?
C21 Fe2 C26 162.7(3) . . ?
C25 Fe2 C26 40.2(3) . . ?
C24 Fe2 C26 69.1(3) . . ?
C22 Fe2 C20 67.8(3) . . ?
C18 Fe2 C20 67.7(3) . . ?
C21 Fe2 C20 40.4(3) . . ?
C25 Fe2 C20 121.4(3) . . ?
C24 Fe2 C20 107.7(3) . . ?
C26 Fe2 C20 155.5(3) . . ?
C22 Fe2 C27 107.3(3) . . ?
C18 Fe2 C27 120.2(3) . . ?
C21 Fe2 C27 125.4(3) . . ?
C25 Fe2 C27 67.8(3) . . ?
C24 Fe2 C27 68.6(3) . . ?
C26 Fe2 C27 40.5(3) . . ?
C20 Fe2 C27 162.8(3) . . ?
C22 Fe2 C23 119.0(3) . . ?
C18 Fe2 C23 154.1(3) . . ?
C21 Fe2 C23 107.3(3) . . ?
C25 Fe2 C23 68.1(3) . . ?
C24 Fe2 C23 40.6(3) . . ?
C26 Fe2 C23 68.1(2) . . ?
C20 Fe2 C23 126.2(3) . . ?
C27 Fe2 C23 40.3(2) . . ?
C22 Fe2 C19 68.2(3) . . ?
C18 Fe2 C19 40.4(3) . . ?
C21 Fe2 C19 67.7(3) . . ?
C25 Fe2 C19 109.4(3) . . ?
C24 Fe2 C19 126.7(3) . . ?
C26 Fe2 C19 121.2(3) . . ?
C20 Fe2 C19 40.0(3) . . ?
C27 Fe2 C19 155.3(3) . . ?
C23 Fe2 C19 163.5(3) . . ?
C2 C3 C4 109.1(6) . . ?
C2 C3 Fe1 70.4(3) . . ?
C4 C3 Fe1 69.7(3) . . ?
C2 C3 H3 125.5 . . ?
C4 C3 H3 125.5 . . ?
Fe1 C3 H3 126.0 . . ?
C4 C5 C1 108.8(6) . . ?
C4 C5 C6 143.0(5) . . ?
C1 C5 C6 108.2(5) . . ?
C4 C5 Fe1 69.4(3) . . ?
C1 C5 Fe1 70.2(3) . . ?
C6 C5 Fe1 125.3(4) . . ?
C7 C6 C11 120.2(6) . . ?
C7 C6 C5 132.3(5) . . ?
C11 C6 C5 107.6(5) . . ?
C27 C23 C24 108.6(6) . . ?
C27 C23 C34 108.9(5) . . ?
C24 C23 C34 142.4(6) . . ?
C27 C23 Fe2 69.7(3) . . ?
C24 C23 Fe2 68.8(3) . . ?
C34 C23 Fe2 122.9(4) . . ?
C23 C24 C25 106.4(6) . . ?
C23 C24 Fe2 70.6(3) . . ?
C25 C24 Fe2 69.2(3) . . ?
C23 C24 H24 126.8 . . ?
C25 C24 H24 126.8 . . ?
Fe2 C24 H24 125.0 . . ?
C15 C14 C13 108.6(6) . . ?
C15 C14 Fe1 70.2(4) . . ?
C13 C14 Fe1 69.3(3) . . ?
C15 C14 H14 125.7 . . ?
C13 C14 H14 125.7 . . ?
Fe1 C14 H14 126.5 . . ?
C22 C21 C20 108.7(7) . . ?
C22 C21 Fe2 69.9(4) . . ?
C20 C21 Fe2 70.6(4) . . ?
C22 C21 H21 125.6 . . ?
C20 C21 H21 125.6 . . ?
Fe2 C21 H21 125.5 . . ?
C23 C27 C26 108.3(6) . . ?
C23 C27 C28 110.6(5) . . ?
C26 C27 C28 141.1(6) . . ?
C23 C27 Fe2 70.0(3) . . ?
C26 C27 Fe2 69.6(4) . . ?
C28 C27 Fe2 126.4(4) . . ?
C13 C17 C16 108.1(6) . . ?
C13 C17 Fe1 70.1(3) . . ?
C16 C17 Fe1 70.0(3) . . ?
C13 C17 H17 126.0 . . ?
C16 C17 H17 126.0 . . ?
Fe1 C17 H17 125.5 . . ?
C26 C25 C24 109.2(6) . . ?
C26 C25 Fe2 70.6(4) . . ?
C24 C25 Fe2 69.3(3) . . ?
C26 C25 H25 125.4 . . ?
C24 C25 H25 125.4 . . ?
Fe2 C25 H25 126.3 . . ?
C19 C20 C21 108.0(6) . . ?
C19 C20 Fe2 70.2(4) . . ?
C21 C20 Fe2 69.0(4) . . ?
C19 C20 H20 126.0 . . ?
C21 C20 H20 126.0 . . ?
Fe2 C20 H20 126.3 . . ?
C30 C29 C34 119.6(5) . . ?
C30 C29 C28 128.4(5) . . ?
C34 C29 C28 112.1(5) . . ?
C20 C19 C18 107.5(6) . . ?
C20 C19 Fe2 69.7(4) . . ?
C18 C19 Fe2 68.7(4) . . ?
C20 C19 H19 126.2 . . ?
C18 C19 H19 126.2 . . ?
Fe2 C19 H19 126.9 . . ?
C5 C1 C2 108.2(5) . . ?
C5 C1 C12 110.9(5) . . ?
C2 C1 C12 140.9(5) . . ?
C5 C1 Fe1 69.4(3) . . ?
C2 C1 Fe1 69.2(4) . . ?
C12 C1 Fe1 127.0(4) . . ?
C34 C33 C32 119.0(6) . . ?
C34 C33 H33 120.5 . . ?
C32 C33 H33 120.5 . . ?
C14 C15 C16 107.9(6) . . ?
C14 C15 Fe1 69.8(3) . . ?
C16 C15 Fe1 68.9(3) . . ?
C14 C15 H15 126.0 . . ?
C16 C15 H15 126.0 . . ?
Fe1 C15 H15 126.8 . . ?
C21 C22 C18 107.7(7) . . ?
C21 C22 Fe2 70.0(4) . . ?
C18 C22 Fe2 69.6(4) . . ?
C21 C22 H22 126.1 . . ?
C18 C22 H22 126.1 . . ?
Fe2 C22 H22 125.8 . . ?
C8 C7 C6 119.1(6) . . ?
C8 C7 H7 120.5 . . ?
C6 C7 H7 120.5 . . ?
C5 C4 C3 107.0(5) . . ?
C5 C4 Fe1 70.3(3) . . ?
C3 C4 Fe1 69.0(3) . . ?
C5 C4 H4 126.5 . . ?
C3 C4 H4 126.5 . . ?
Fe1 C4 H4 125.8 . . ?
C10 C9 C8 120.9(6) . . ?
C10 C9 H9 119.5 . . ?
C8 C9 H9 119.5 . . ?
C17 C13 C14 107.7(6) . . ?
C17 C13 Fe1 69.1(3) . . ?
C14 C13 Fe1 70.1(3) . . ?
C17 C13 H13 126.1 . . ?
C14 C13 H13 126.1 . . ?
Fe1 C13 H13 126.2 . . ?
C31 C32 C33 120.8(6) . . ?
C31 C32 H32 119.6 . . ?
C33 C32 H32 119.6 . . ?
C33 C34 C29 120.9(5) . . ?
C33 C34 C23 132.1(5) . . ?
C29 C34 C23 107.0(5) . . ?
C32 C31 C30 120.3(6) . . ?
C32 C31 H31 119.8 . . ?
C30 C31 H31 119.8 . . ?
C7 C8 C9 121.2(6) . . ?
C7 C8 H8 119.4 . . ?
C9 C8 H8 119.4 . . ?
C17 C16 C15 107.7(6) . . ?
C17 C16 Fe1 69.0(3) . . ?
C15 C16 Fe1 70.3(3) . . ?
C17 C16 H16 126.2 . . ?
C15 C16 H16 126.2 . . ?
Fe1 C16 H16 126.1 . . ?
C10 C11 C6 120.3(5) . . ?
C10 C11 C12 128.3(5) . . ?
C6 C11 C12 111.4(5) . . ?
C27 C28 C29 101.4(4) . . ?
C27 C28 H28A 111.5 . . ?
C29 C28 H28A 111.5 . . ?
C27 C28 H28B 111.5 . . ?
C29 C28 H28B 111.5 . . ?
H28A C28 H28B 109.3 . . ?
C29 C30 C31 119.4(6) . . ?
C29 C30 H30 120.3 . . ?
C31 C30 H30 120.3 . . ?
C25 C26 C27 107.5(6) . . ?
C25 C26 Fe2 69.2(4) . . ?
C27 C26 Fe2 69.8(3) . . ?
C25 C26 H26 126.3 . . ?
C27 C26 H26 126.3 . . ?
Fe2 C26 H26 126.2 . . ?
C9 C10 C11 118.2(6) . . ?
C9 C10 H10 120.9 . . ?
C11 C10 H10 120.9 . . ?
C1 C12 C11 102.0(5) . . ?
C1 C12 H12A 111.4 . . ?
C11 C12 H12A 111.4 . . ?
C1 C12 H12B 111.4 . . ?
C11 C12 H12B 111.4 . . ?
H12A C12 H12B 109.2 . . ?
C19 C18 C22 108.1(6) . . ?
C19 C18 Fe2 70.8(4) . . ?
C22 C18 Fe2 69.5(4) . . ?
C19 C18 H18 126.0 . . ?
C22 C18 H18 126.0 . . ?
Fe2 C18 H18 125.3 . . ?
C3 C2 C1 107.0(6) . . ?
C3 C2 Fe1 69.0(3) . . ?
C1 C2 Fe1 70.1(3) . . ?
C3 C2 H2 126.5 . . ?
C1 C2 H2 126.5 . . ?
Fe1 C2 H2 126.0 . . ?

loop_
_geom_bond_atom_site_label_1
_geom_bond_atom_site_label_2
_geom_bond_distance
_geom_bond_site_symmetry_2
_geom_bond_publ_flag
Fe1 C17 2.011(6) . ?
Fe1 C3 2.022(6) . ?
Fe1 C16 2.023(5) . ?
Fe1 C13 2.024(6) . ?
Fe1 C4 2.031(5) . ?
Fe1 C14 2.036(6) . ?
Fe1 C15 2.041(6) . ?
Fe1 C2 2.041(6) . ?
Fe1 C5 2.043(5) . ?
Fe1 C1 2.053(5) . ?
Fe2 C22 2.021(6) . ?
Fe2 C18 2.023(6) . ?
Fe2 C21 2.023(6) . ?
Fe2 C25 2.024(6) . ?
Fe2 C24 2.025(6) . ?
Fe2 C26 2.041(6) . ?
Fe2 C20 2.044(6) . ?
Fe2 C27 2.044(5) . ?
Fe2 C23 2.048(6) . ?
Fe2 C19 2.051(6) . ?
C3 C2 1.410(8) . ?
C3 C4 1.430(10) . ?
C3 H3 0.9500 . ?
C5 C4 1.404(8) . ?
C5 C1 1.416(7) . ?
C5 C6 1.468(9) . ?
C6 C7 1.378(8) . ?
C6 C11 1.406(7) . ?
C23 C27 1.410(8) . ?
C23 C24 1.414(9) . ?
C23 C34 1.469(8) . ?
C24 C25 1.432(9) . ?
C24 H24 0.9500 . ?
C14 C15 1.397(9) . ?
C14 C13 1.409(9) . ?
C14 H14 0.9500 . ?
C21 C22 1.386(10) . ?
C21 C20 1.405(10) . ?
C21 H21 0.9500 . ?
C27 C26 1.416(9) . ?
C27 C28 1.508(8) . ?
C17 C13 1.408(9) . ?
C17 C16 1.412(9) . ?
C17 H17 0.9500 . ?
C25 C26 1.398(10) . ?
C25 H25 0.9500 . ?
C20 C19 1.402(10) . ?
C20 H20 0.9500 . ?
C29 C30 1.376(8) . ?
C29 C34 1.403(7) . ?
C29 C28 1.512(8) . ?
C19 C18 1.408(10) . ?
C19 H19 0.9500 . ?
C1 C2 1.425(9) . ?
C1 C12 1.494(8) . ?
C33 C34 1.374(8) . ?
C33 C32 1.381(9) . ?
C33 H33 0.9500 . ?
C15 C16 1.415(9) . ?
C15 H15 0.9500 . ?
C22 C18 1.411(10) . ?
C22 H22 0.9500 . ?
C7 C8 1.366(11) . ?
C7 H7 0.9500 . ?
C4 H4 0.9500 . ?
C9 C10 1.381(9) . ?
C9 C8 1.382(10) . ?
C9 H9 0.9500 . ?
C13 H13 0.9500 . ?
C32 C31 1.377(10) . ?
C32 H32 0.9500 . ?
C31 C30 1.391(10) . ?
C31 H31 0.9500 . ?
C8 H8 0.9500 . ?
C16 H16 0.9500 . ?
C11 C10 1.390(9) . ?
C11 C12 1.508(8) . ?
C28 H28A 0.9900 . ?
C28 H28B 0.9900 . ?
C30 H30 0.9500 . ?
C26 H26 0.9500 . ?
C10 H10 0.9500 . ?
C12 H12A 0.9900 . ?
C12 H12B 0.9900 . ?
C18 H18 0.9500 . ?
C2 H2 0.9500 . ?
